data_2225450
loop_
_publ_author_name
'Peng, Jun-Mei'
'Yang, Lin-Tao'
'Qin, Zhi'
'Hu, Ai-Xi'

_publ_section_title
;
 2-Amino-4-<i>tert</i>-butyl-5-(4-chlorobenzyl)thiazol-3-ium chloride
;
_journal_coeditor_code BT5189
_journal_issue 4
_journal_name_full 'Acta Crystallographica Section E'
_journal_page_first o735
_journal_paper_doi 10.1107/S160053681000721X
_journal_volume 66
_journal_year 2010
_chemical_formula_iupac 'C14 H18 Cl N2 S +, Cl -'
_chemical_formula_moiety 'C14 H18 Cl N2 S +, Cl -'
_chemical_formula_sum 'C14 H18 Cl2 N2 S'
_chemical_formula_weight 317.26
_chemical_melting_point 474.5
_chemical_name_systematic
;
2-Amino-4-<i>tert</i>-butyl-5-(4-chlorobenzyl)thiazol-3-ium chloride
;
_space_group_IT_number 14
_symmetry_cell_setting monoclinic
_symmetry_space_group_name_Hall '-P 2yn'
_symmetry_space_group_name_H-M 'P 1 21/n 1'
_atom_sites_solution_hydrogens geom
_atom_sites_solution_primary direct
_atom_sites_solution_secondary difmap
_audit_creation_method SHELXL-97
_cell_angle_alpha 90.00
_cell_angle_beta 108.5870(10)
_cell_angle_gamma 90.00
_cell_formula_units_Z 8
_cell_length_a 12.0810(5)
_cell_length_b 17.0208(8)
_cell_length_c 16.6465(7)
_cell_measurement_reflns_used 7242
_cell_measurement_temperature 173(2)
_cell_measurement_theta_max 26.96
_cell_measurement_theta_min 2.19
_cell_volume 3244.5(2)
_computing_cell_refinement 'SAINT-Plus (Bruker, 2003)'
_computing_data_collection 'SMART (Bruker, 2001)'
_computing_data_reduction 'SAINT-Plus (Bruker, 2003)'
_computing_molecular_graphics 'SHELXTL (Sheldrick, 2008)'
_computing_publication_material 'SHELXTL (Sheldrick, 2008)'
_computing_structure_refinement 'SHELXTL (Sheldrick, 2008)'
_computing_structure_solution 'SHELXTL (Sheldrick, 2008)'
_diffrn_ambient_temperature 173(2)
_diffrn_measured_fraction_theta_full 0.981
_diffrn_measured_fraction_theta_max 0.981
_diffrn_measurement_device_type 'Bruker SMART 1000 CCD diffractometer'
_diffrn_measurement_method '\w scans'
_diffrn_radiation_monochromator graphite
_diffrn_radiation_source 'fine-focus sealed tube'
_diffrn_radiation_type MoK\a
_diffrn_radiation_wavelength 0.71073
_diffrn_reflns_av_R_equivalents 0.0211
_diffrn_reflns_av_sigmaI/netI 0.0310
_diffrn_reflns_limit_h_max 15
_diffrn_reflns_limit_h_min -15
_diffrn_reflns_limit_k_max 6
_diffrn_reflns_limit_k_min -21
_diffrn_reflns_limit_l_max 20
_diffrn_reflns_limit_l_min -21
_diffrn_reflns_number 16212
_diffrn_reflns_theta_full 27.12
_diffrn_reflns_theta_max 27.12
_diffrn_reflns_theta_min 1.76
_diffrn_standards_number 0
_exptl_absorpt_coefficient_mu 0.518
_exptl_absorpt_correction_T_max 0.8396
_exptl_absorpt_correction_T_min 0.8005
_exptl_absorpt_correction_type multi-scan
_exptl_absorpt_process_details '(SADABS; Sheldrick, 2004)'
_exptl_crystal_colour colorless
_exptl_crystal_density_diffrn 1.299
_exptl_crystal_density_method 'not measured'
_exptl_crystal_description block
_exptl_crystal_F_000 1328
_exptl_crystal_size_max 0.45
_exptl_crystal_size_mid 0.41
_exptl_crystal_size_min 0.35
_refine_diff_density_max 0.372
_refine_diff_density_min -0.191
_refine_ls_extinction_method none
_refine_ls_goodness_of_fit_ref 1.027
_refine_ls_hydrogen_treatment constr
_refine_ls_matrix_type full
_refine_ls_number_parameters 349
_refine_ls_number_reflns 7029
_refine_ls_number_restraints 0
_refine_ls_restrained_S_all 1.027
_refine_ls_R_factor_all 0.0571
_refine_ls_R_factor_gt 0.0381
_refine_ls_shift/su_max 0.001
_refine_ls_shift/su_mean 0.000
_refine_ls_structure_factor_coef Fsqd
_refine_ls_weighting_details 'calc w=1/[\s^2^(Fo^2^)+(0.0483P)^2^+1.4763P] where P=(Fo^2^+2Fc^2^)/3'
_refine_ls_weighting_scheme calc
_refine_ls_wR_factor_gt 0.0950
_refine_ls_wR_factor_ref 0.1060
_reflns_number_gt 5252
_reflns_number_total 7029
_reflns_threshold_expression I>2sigma(I)
_cod_data_source_file bt5189.cif
_cod_data_source_block I
_cod_depositor_comments
;
The following automatic conversions were performed:
'_symmetry_cell_setting' value 'Monoclinic' changed to 'monoclinic'
according to '/home/saulius/struct/CIF-dictionaries/cif_core.dic'
dictionary named 'cif_core.dic' version 2.4.1 from 2010-06-29.

Automatic conversion script
Id: cif_fix_enum 1527 2010-12-29 10:47:43Z saulius 
;
_cod_original_cell_volume 3244.4(2)
_cod_original_sg_symbol_H-M 'P 21/n'
_cod_database_code 2225450
_cod_database_fobs_code 2225450

loop_
_symmetry_equiv_pos_as_xyz
'x, y, z'
'-x+1/2, y+1/2, -z+1/2'
'-x, -y, -z'
'x-1/2, -y-1/2, z-1/2'

loop_
_atom_site_type_symbol
_atom_site_label
_atom_site_fract_x
_atom_site_fract_y
_atom_site_fract_z
_atom_site_U_iso_or_equiv
_atom_site_adp_type
_atom_site_calc_flag
_atom_site_refinement_flags
_atom_site_occupancy
_atom_site_disorder_assembly
_atom_site_disorder_group
Cl Cl1 0.71220(7) 0.00215(5) 1.23595(4) 0.0741(2) Uani d . 1 . .
Cl Cl2 0.13936(7) 0.72411(4) 1.04620(5) 0.06191(19) Uani d . 1 . .
Cl Cl3 0.86628(4) 0.27452(3) 0.67478(4) 0.03947(13) Uani d . 1 . .
Cl Cl4 0.37086(4) 0.25787(3) 0.68564(4) 0.04414(14) Uani d . 1 . .
S S1 0.56742(5) 0.11936(3) 0.77844(4) 0.03767(14) Uani d . 1 . .
S S2 0.09432(5) 0.31590(4) 0.85845(4) 0.04243(15) Uani d . 1 . .
C C1 0.65841(17) 0.17991(11) 0.74588(13) 0.0335(4) Uani d . 1 . .
C C2 0.78072(18) 0.07566(11) 0.80669(12) 0.0307(4) Uani d . 1 . .
C C3 0.68127(19) 0.05130(11) 0.81964(12) 0.0334(4) Uani d . 1 . .
C C4 0.90343(19) 0.04129(12) 0.83044(13) 0.0378(5) Uani d . 1 . .
C C5 0.9824(2) 0.08743(17) 0.90556(16) 0.0584(7) Uani d . 1 . .
H H5A 0.9863 0.1423 0.8890 0.088 Uiso calc R 1 . .
H H5B 1.0610 0.0646 0.9231 0.088 Uiso calc R 1 . .
H H5C 0.9507 0.0850 0.9528 0.088 Uiso calc R 1 . .
C C6 0.9041(3) -0.04586(15) 0.85414(19) 0.0631(7) Uani d . 1 . .
H H6A 0.8763 -0.0515 0.9031 0.095 Uiso calc R 1 . .
H H6B 0.9837 -0.0665 0.8684 0.095 Uiso calc R 1 . .
H H6C 0.8526 -0.0752 0.8060 0.095 Uiso calc R 1 . .
C C7 0.9498(2) 0.04806(17) 0.75503(16) 0.0545(7) Uani d . 1 . .
H H7A 0.8965 0.0209 0.7059 0.082 Uiso calc R 1 . .
H H7B 1.0274 0.0240 0.7698 0.082 Uiso calc R 1 . .
H H7C 0.9551 0.1036 0.7412 0.082 Uiso calc R 1 . .
C C8 0.6485(2) -0.01887(12) 0.86164(13) 0.0396(5) Uani d . 1 . .
H H8A 0.6930 -0.0648 0.8521 0.048 Uiso calc R 1 . .
H H8B 0.5645 -0.0300 0.8335 0.048 Uiso calc R 1 . .
C C9 0.66972(19) -0.01103(12) 0.95659(13) 0.0346(4) Uani d . 1 . .
C C10 0.6492(2) -0.07585(14) 0.99990(15) 0.0546(7) Uani d . 1 . .
H H10 0.6256 -0.1239 0.9703 0.065 Uiso calc R 1 . .
C C11 0.6625(3) -0.07207(16) 1.08559(15) 0.0636(8) Uani d . 1 . .
H H11 0.6478 -0.1170 1.1146 0.076 Uiso calc R 1 . .
C C12 0.6971(2) -0.00275(15) 1.12798(14) 0.0470(6) Uani d . 1 . .
C C13 0.7210(2) 0.06203(14) 1.08781(14) 0.0484(6) Uani d . 1 . .
H H13 0.7467 0.1094 1.1182 0.058 Uiso calc R 1 . .
C C14 0.7073(2) 0.05744(13) 1.00207(14) 0.0452(5) Uani d . 1 . .
H H14 0.7240 0.1022 0.9739 0.054 Uiso calc R 1 . .
C C15 0.17384(17) 0.28756(13) 0.79473(14) 0.0391(5) Uani d . 1 . .
C C16 0.31809(17) 0.33017(11) 0.91593(13) 0.0318(4) Uani d . 1 . .
C C17 0.22313(18) 0.34283(12) 0.93980(13) 0.0348(4) Uani d . 1 . .
C C18 0.44803(17) 0.34477(12) 0.95687(13) 0.0331(4) Uani d . 1 . .
C C19 0.4745(2) 0.38497(14) 1.04315(14) 0.0473(6) Uani d . 1 . .
H H19A 0.4300 0.4340 1.0366 0.071 Uiso calc R 1 . .
H H19B 0.5582 0.3966 1.0658 0.071 Uiso calc R 1 . .
H H19C 0.4523 0.3501 1.0823 0.071 Uiso calc R 1 . .
C C20 0.51412(19) 0.26639(13) 0.96966(16) 0.0462(5) Uani d . 1 . .
H H20A 0.4873 0.2327 1.0075 0.069 Uiso calc R 1 . .
H H20B 0.5980 0.2762 0.9948 0.069 Uiso calc R 1 . .
H H20C 0.4992 0.2402 0.9148 0.069 Uiso calc R 1 . .
C C21 0.4904(2) 0.39763(14) 0.89765(14) 0.0453(5) Uani d . 1 . .
H H21A 0.4810 0.3699 0.8443 0.068 Uiso calc R 1 . .
H H21B 0.5729 0.4106 0.9248 0.068 Uiso calc R 1 . .
H H21C 0.4441 0.4461 0.8861 0.068 Uiso calc R 1 . .
C C22 0.2038(2) 0.37428(12) 1.01857(13) 0.0383(5) Uani d . 1 . .
H H22A 0.2725 0.3605 1.0677 0.046 Uiso calc R 1 . .
H H22B 0.1354 0.3470 1.0261 0.046 Uiso calc R 1 . .
C C23 0.18367(16) 0.46231(12) 1.02080(12) 0.0314(4) Uani d . 1 . .
C C24 0.15976(19) 0.49386(13) 1.09061(13) 0.0409(5) Uani d . 1 . .
H H24 0.1527 0.4596 1.1337 0.049 Uiso calc R 1 . .
C C25 0.1460(2) 0.57353(14) 1.09893(14) 0.0449(5) Uani d . 1 . .
H H25 0.1312 0.5940 1.1476 0.054 Uiso calc R 1 . .
C C26 0.15426(18) 0.62310(12) 1.03541(14) 0.0388(5) Uani d . 1 . .
C C27 0.17377(19) 0.59376(13) 0.96404(13) 0.0395(5) Uani d . 1 . .
H H27 0.1766 0.6281 0.9197 0.047 Uiso calc R 1 . .
C C28 0.18928(19) 0.51355(12) 0.95759(13) 0.0374(5) Uani d . 1 . .
H H28 0.2041 0.4933 0.9088 0.045 Uiso calc R 1 . .
N N1 0.76480(14) 0.14883(9) 0.76544(10) 0.0305(4) Uani d . 1 . .
H H1 0.8220 0.1728 0.7532 0.037 Uiso calc R 1 . .
N N2 0.62892(16) 0.24695(11) 0.70590(14) 0.0518(5) Uani d . 1 . .
H H2A 0.6808 0.2740 0.6905 0.062 Uiso calc R 1 . .
H H2B 0.5572 0.2649 0.6945 0.062 Uiso calc R 1 . .
N N3 0.28711(14) 0.29818(10) 0.83386(11) 0.0340(4) Uani d . 1 . .
H H3 0.3399 0.2859 0.8098 0.041 Uiso calc R 1 . .
N N4 0.13062(16) 0.25857(13) 0.71759(13) 0.0569(6) Uani d . 1 . .
H H4A 0.1777 0.2450 0.6891 0.068 Uiso calc R 1 . .
H H4B 0.0547 0.2528 0.6946 0.068 Uiso calc R 1 . .

loop_
_atom_site_aniso_label
_atom_site_aniso_U_11
_atom_site_aniso_U_22
_atom_site_aniso_U_33
_atom_site_aniso_U_12
_atom_site_aniso_U_13
_atom_site_aniso_U_23
Cl1 0.0859(5) 0.1070(6) 0.0370(3) -0.0352(4) 0.0301(3) -0.0158(3)
Cl2 0.0842(5) 0.0404(3) 0.0755(5) 0.0100(3) 0.0456(4) -0.0052(3)
Cl3 0.0308(3) 0.0335(3) 0.0563(3) -0.0032(2) 0.0168(2) 0.0068(2)
Cl4 0.0338(3) 0.0539(3) 0.0475(3) 0.0088(2) 0.0170(2) -0.0081(2)
S1 0.0384(3) 0.0332(3) 0.0488(3) -0.0005(2) 0.0242(2) 0.0046(2)
S2 0.0306(3) 0.0534(3) 0.0479(3) -0.0055(2) 0.0191(2) -0.0129(3)
C1 0.0339(11) 0.0289(10) 0.0426(12) 0.0028(8) 0.0191(9) 0.0053(8)
C2 0.0418(11) 0.0245(9) 0.0255(10) 0.0034(8) 0.0102(8) -0.0001(7)
C3 0.0459(12) 0.0245(9) 0.0315(10) 0.0014(8) 0.0147(9) 0.0005(8)
C4 0.0428(12) 0.0316(11) 0.0364(11) 0.0107(9) 0.0090(9) 0.0027(9)
C5 0.0449(14) 0.0663(17) 0.0520(15) 0.0113(12) -0.0015(12) -0.0127(13)
C6 0.0666(17) 0.0408(14) 0.0777(19) 0.0192(13) 0.0172(15) 0.0162(13)
C7 0.0453(13) 0.0696(17) 0.0521(15) 0.0258(13) 0.0205(11) 0.0077(13)
C8 0.0595(14) 0.0280(10) 0.0332(11) -0.0068(9) 0.0172(10) 0.0009(8)
C9 0.0425(12) 0.0307(10) 0.0338(11) -0.0053(9) 0.0164(9) -0.0002(8)
C10 0.0857(19) 0.0417(13) 0.0420(13) -0.0294(13) 0.0284(13) -0.0065(10)
C11 0.100(2) 0.0567(16) 0.0399(14) -0.0356(15) 0.0311(14) -0.0010(12)
C12 0.0496(13) 0.0640(15) 0.0326(12) -0.0179(12) 0.0206(10) -0.0089(10)
C13 0.0587(15) 0.0484(13) 0.0407(13) -0.0160(12) 0.0195(11) -0.0134(10)
C14 0.0623(15) 0.0334(11) 0.0447(13) -0.0125(10) 0.0240(11) -0.0034(10)
C15 0.0281(10) 0.0450(12) 0.0471(13) -0.0062(9) 0.0159(9) -0.0145(10)
C16 0.0342(10) 0.0256(9) 0.0361(11) -0.0035(8) 0.0117(9) -0.0034(8)
C17 0.0374(11) 0.0328(10) 0.0358(11) -0.0027(9) 0.0139(9) -0.0025(8)
C18 0.0331(10) 0.0292(10) 0.0342(11) -0.0053(8) 0.0067(8) -0.0019(8)
C19 0.0455(13) 0.0499(14) 0.0411(13) -0.0052(11) 0.0064(10) -0.0121(10)
C20 0.0384(12) 0.0364(12) 0.0591(15) 0.0005(9) 0.0089(11) -0.0026(10)
C21 0.0401(12) 0.0470(13) 0.0447(13) -0.0166(10) 0.0078(10) 0.0030(10)
C22 0.0460(12) 0.0386(11) 0.0354(11) 0.0022(9) 0.0199(10) 0.0022(9)
C23 0.0270(10) 0.0395(11) 0.0275(10) 0.0039(8) 0.0085(8) 0.0000(8)
C24 0.0469(13) 0.0484(13) 0.0327(11) 0.0143(10) 0.0203(10) 0.0085(9)
C25 0.0519(14) 0.0530(14) 0.0365(12) 0.0184(11) 0.0236(10) 0.0014(10)
C26 0.0368(11) 0.0366(11) 0.0452(12) 0.0068(9) 0.0161(10) -0.0027(9)
C27 0.0449(12) 0.0402(12) 0.0376(12) 0.0008(10) 0.0191(10) 0.0037(9)
C28 0.0480(13) 0.0402(11) 0.0274(10) -0.0005(9) 0.0169(9) -0.0030(8)
N1 0.0308(8) 0.0263(8) 0.0377(9) 0.0031(7) 0.0154(7) 0.0052(7)
N2 0.0365(10) 0.0377(10) 0.0897(16) 0.0130(8) 0.0322(10) 0.0280(10)
N3 0.0271(8) 0.0378(9) 0.0394(10) -0.0060(7) 0.0135(7) -0.0120(7)
N4 0.0279(9) 0.0891(16) 0.0538(12) -0.0124(10) 0.0129(9) -0.0382(12)

loop_
_atom_type_symbol
_atom_type_description
_atom_type_scat_dispersion_real
_atom_type_scat_dispersion_imag
_atom_type_scat_source
C C 0.0033 0.0016 'International Tables Vol C Tables 4.2.6.8 and 6.1.1.4'
H H 0.0000 0.0000 'International Tables Vol C Tables 4.2.6.8 and 6.1.1.4'
N N 0.0061 0.0033 'International Tables Vol C Tables 4.2.6.8 and 6.1.1.4'
S S 0.1246 0.1234 'International Tables Vol C Tables 4.2.6.8 and 6.1.1.4'
Cl Cl 0.1484 0.1585 'International Tables Vol C Tables 4.2.6.8 and 6.1.1.4'

loop_
_geom_angle_atom_site_label_1
_geom_angle_atom_site_label_2
_geom_angle_atom_site_label_3
_geom_angle_site_symmetry_1
_geom_angle_site_symmetry_3
_geom_angle
_geom_angle_publ_flag
C1 S1 C3 . . 91.06(10) ?
C15 S2 C17 . . 90.97(10) ?
N2 C1 N1 . . 123.71(18) ?
N2 C1 S1 . . 125.80(16) ?
N1 C1 S1 . . 110.49(14) ?
C3 C2 N1 . . 111.08(17) ?
C3 C2 C4 . . 132.96(18) ?
N1 C2 C4 . . 115.92(17) ?
C2 C3 C8 . . 134.36(19) ?
C2 C3 S1 . . 111.08(14) ?
C8 C3 S1 . . 114.55(16) ?
C2 C4 C5 . . 108.51(17) ?
C2 C4 C7 . . 109.74(16) ?
C5 C4 C7 . . 109.6(2) ?
C2 C4 C6 . . 111.26(19) ?
C5 C4 C6 . . 109.6(2) ?
C7 C4 C6 . . 108.1(2) ?
C4 C5 H5A . . 109.5 ?
C4 C5 H5B . . 109.5 ?
H5A C5 H5B . . 109.5 ?
C4 C5 H5C . . 109.5 ?
H5A C5 H5C . . 109.5 ?
H5B C5 H5C . . 109.5 ?
C4 C6 H6A . . 109.5 ?
C4 C6 H6B . . 109.5 ?
H6A C6 H6B . . 109.5 ?
C4 C6 H6C . . 109.5 ?
H6A C6 H6C . . 109.5 ?
H6B C6 H6C . . 109.5 ?
C4 C7 H7A . . 109.5 ?
C4 C7 H7B . . 109.5 ?
H7A C7 H7B . . 109.5 ?
C4 C7 H7C . . 109.5 ?
H7A C7 H7C . . 109.5 ?
H7B C7 H7C . . 109.5 ?
C3 C8 C9 . . 115.56(17) ?
C3 C8 H8A . . 108.4 ?
C9 C8 H8A . . 108.4 ?
C3 C8 H8B . . 108.4 ?
C9 C8 H8B . . 108.4 ?
H8A C8 H8B . . 107.5 ?
C10 C9 C14 . . 117.9(2) ?
C10 C9 C8 . . 118.15(18) ?
C14 C9 C8 . . 123.92(18) ?
C9 C10 C11 . . 121.2(2) ?
C9 C10 H10 . . 119.4 ?
C11 C10 H10 . . 119.4 ?
C12 C11 C10 . . 119.1(2) ?
C12 C11 H11 . . 120.4 ?
C10 C11 H11 . . 120.4 ?
C13 C12 C11 . . 121.3(2) ?
C13 C12 Cl1 . . 119.65(18) ?
C11 C12 Cl1 . . 119.02(19) ?
C12 C13 C14 . . 118.9(2) ?
C12 C13 H13 . . 120.5 ?
C14 C13 H13 . . 120.5 ?
C9 C14 C13 . . 121.4(2) ?
C9 C14 H14 . . 119.3 ?
C13 C14 H14 . . 119.3 ?
N4 C15 N3 . . 123.75(19) ?
N4 C15 S2 . . 125.65(16) ?
N3 C15 S2 . . 110.60(15) ?
C17 C16 N3 . . 111.16(17) ?
C17 C16 C18 . . 134.23(18) ?
N3 C16 C18 . . 114.59(17) ?
C16 C17 C22 . . 134.4(2) ?
C16 C17 S2 . . 110.96(15) ?
C22 C17 S2 . . 114.66(15) ?
C16 C18 C19 . . 111.79(17) ?
C16 C18 C20 . . 109.72(16) ?
C19 C18 C20 . . 108.34(18) ?
C16 C18 C21 . . 108.38(16) ?
C19 C18 C21 . . 109.12(17) ?
C20 C18 C21 . . 109.46(18) ?
C18 C19 H19A . . 109.5 ?
C18 C19 H19B . . 109.5 ?
H19A C19 H19B . . 109.5 ?
C18 C19 H19C . . 109.5 ?
H19A C19 H19C . . 109.5 ?
H19B C19 H19C . . 109.5 ?
C18 C20 H20A . . 109.5 ?
C18 C20 H20B . . 109.5 ?
H20A C20 H20B . . 109.5 ?
C18 C20 H20C . . 109.5 ?
H20A C20 H20C . . 109.5 ?
H20B C20 H20C . . 109.5 ?
C18 C21 H21A . . 109.5 ?
C18 C21 H21B . . 109.5 ?
H21A C21 H21B . . 109.5 ?
C18 C21 H21C . . 109.5 ?
H21A C21 H21C . . 109.5 ?
H21B C21 H21C . . 109.5 ?
C17 C22 C23 . . 116.30(17) ?
C17 C22 H22A . . 108.2 ?
C23 C22 H22A . . 108.2 ?
C17 C22 H22B . . 108.2 ?
C23 C22 H22B . . 108.2 ?
H22A C22 H22B . . 107.4 ?
C28 C23 C24 . . 117.70(19) ?
C28 C23 C22 . . 123.74(18) ?
C24 C23 C22 . . 118.56(18) ?
C25 C24 C23 . . 121.8(2) ?
C25 C24 H24 . . 119.1 ?
C23 C24 H24 . . 119.1 ?
C24 C25 C26 . . 118.94(19) ?
C24 C25 H25 . . 120.5 ?
C26 C25 H25 . . 120.5 ?
C27 C26 C25 . . 120.9(2) ?
C27 C26 Cl2 . . 119.87(17) ?
C25 C26 Cl2 . . 119.25(16) ?
C26 C27 C28 . . 119.2(2) ?
C26 C27 H27 . . 120.4 ?
C28 C27 H27 . . 120.4 ?
C23 C28 C27 . . 121.38(19) ?
C23 C28 H28 . . 119.3 ?
C27 C28 H28 . . 119.3 ?
C1 N1 C2 . . 116.29(16) ?
C1 N1 H1 . . 121.9 ?
C2 N1 H1 . . 121.9 ?
C1 N2 H2A . . 120.0 ?
C1 N2 H2B . . 120.0 ?
H2A N2 H2B . . 120.0 ?
C15 N3 C16 . . 116.31(17) ?
C15 N3 H3 . . 121.8 ?
C16 N3 H3 . . 121.8 ?
C15 N4 H4A . . 120.0 ?
C15 N4 H4B . . 120.0 ?
H4A N4 H4B . . 120.0 ?

loop_
_geom_bond_atom_site_label_1
_geom_bond_atom_site_label_2
_geom_bond_site_symmetry_2
_geom_bond_distance
_geom_bond_publ_flag
Cl1 C12 . 1.750(2) ?
Cl2 C26 . 1.744(2) ?
S1 C1 . 1.716(2) ?
S1 C3 . 1.762(2) ?
S2 C15 . 1.712(2) ?
S2 C17 . 1.767(2) ?
C1 N2 . 1.312(3) ?
C1 N1 . 1.331(2) ?
C2 C3 . 1.352(3) ?
C2 N1 . 1.406(2) ?
C2 C4 . 1.524(3) ?
C3 C8 . 1.500(3) ?
C4 C5 . 1.527(3) ?
C4 C7 . 1.533(3) ?
C4 C6 . 1.534(3) ?
C5 H5A . 0.9800 ?
C5 H5B . 0.9800 ?
C5 H5C . 0.9800 ?
C6 H6A . 0.9800 ?
C6 H6B . 0.9800 ?
C6 H6C . 0.9800 ?
C7 H7A . 0.9800 ?
C7 H7B . 0.9800 ?
C7 H7C . 0.9800 ?
C8 C9 . 1.524(3) ?
C8 H8A . 0.9900 ?
C8 H8B . 0.9900 ?
C9 C10 . 1.383(3) ?
C9 C14 . 1.385(3) ?
C10 C11 . 1.385(3) ?
C10 H10 . 0.9500 ?
C11 C12 . 1.370(3) ?
C11 H11 . 0.9500 ?
C12 C13 . 1.368(3) ?
C13 C14 . 1.385(3) ?
C13 H13 . 0.9500 ?
C14 H14 . 0.9500 ?
C15 N4 . 1.318(3) ?
C15 N3 . 1.327(3) ?
C16 C17 . 1.346(3) ?
C16 N3 . 1.406(2) ?
C16 C18 . 1.519(3) ?
C17 C22 . 1.502(3) ?
C18 C19 . 1.530(3) ?
C18 C20 . 1.534(3) ?
C18 C21 . 1.537(3) ?
C19 H19A . 0.9800 ?
C19 H19B . 0.9800 ?
C19 H19C . 0.9800 ?
C20 H20A . 0.9800 ?
C20 H20B . 0.9800 ?
C20 H20C . 0.9800 ?
C21 H21A . 0.9800 ?
C21 H21B . 0.9800 ?
C21 H21C . 0.9800 ?
C22 C23 . 1.520(3) ?
C22 H22A . 0.9900 ?
C22 H22B . 0.9900 ?
C23 C28 . 1.385(3) ?
C23 C24 . 1.392(3) ?
C24 C25 . 1.378(3) ?
C24 H24 . 0.9500 ?
C25 C26 . 1.381(3) ?
C25 H25 . 0.9500 ?
C26 C27 . 1.377(3) ?
C27 C28 . 1.387(3) ?
C27 H27 . 0.9500 ?
C28 H28 . 0.9500 ?
N1 H1 . 0.8800 ?
N2 H2A . 0.8800 ?
N2 H2B . 0.8800 ?
N3 H3 . 0.8800 ?
N4 H4A . 0.8800 ?
N4 H4B . 0.8800 ?

loop_
_geom_hbond_atom_site_label_D
_geom_hbond_atom_site_label_H
_geom_hbond_atom_site_label_A
_geom_hbond_site_symmetry_A
_geom_hbond_distance_DH
_geom_hbond_distance_HA
_geom_hbond_distance_DA
_geom_hbond_angle_DHA
N1 H1 Cl3 . 0.88 2.33 3.0882(16) 144.1
N2 H2A Cl3 . 0.88 2.34 3.1078(19) 146.3
N2 H2B Cl4 . 0.88 2.21 3.0327(19) 155.1
N3 H3 Cl4 . 0.88 2.27 3.0289(17) 145.1
N4 H4A Cl4 . 0.88 2.36 3.1131(19) 143.4
N4 H4B Cl3 1_455 0.88 2.22 3.0543(19) 157.2

loop_
_geom_torsion_atom_site_label_1
_geom_torsion_atom_site_label_2
_geom_torsion_atom_site_label_3
_geom_torsion_atom_site_label_4
_geom_torsion_site_symmetry_1
_geom_torsion_site_symmetry_2
_geom_torsion_site_symmetry_3
_geom_torsion_site_symmetry_4
_geom_torsion
_geom_torsion_publ_flag
C3 S1 C1 N2 . . . . 179.1(2) ?
C3 S1 C1 N1 . . . . 0.27(16) ?
N1 C2 C3 C8 . . . . -177.9(2) ?
C4 C2 C3 C8 . . . . -0.4(4) ?
N1 C2 C3 S1 . . . . 1.0(2) ?
C4 C2 C3 S1 . . . . 178.50(18) ?
C1 S1 C3 C2 . . . . -0.75(16) ?
C1 S1 C3 C8 . . . . 178.39(16) ?
C3 C2 C4 C5 . . . . -103.9(3) ?
N1 C2 C4 C5 . . . . 73.5(2) ?
C3 C2 C4 C7 . . . . 136.4(2) ?
N1 C2 C4 C7 . . . . -46.2(2) ?
C3 C2 C4 C6 . . . . 16.8(3) ?
N1 C2 C4 C6 . . . . -165.77(19) ?
C2 C3 C8 C9 . . . . 87.5(3) ?
S1 C3 C8 C9 . . . . -91.4(2) ?
C3 C8 C9 C10 . . . . -175.3(2) ?
C3 C8 C9 C14 . . . . 5.3(3) ?
C14 C9 C10 C11 . . . . 1.8(4) ?
C8 C9 C10 C11 . . . . -177.6(3) ?
C9 C10 C11 C12 . . . . -0.3(5) ?
C10 C11 C12 C13 . . . . -1.4(5) ?
C10 C11 C12 Cl1 . . . . 179.3(2) ?
C11 C12 C13 C14 . . . . 1.5(4) ?
Cl1 C12 C13 C14 . . . . -179.3(2) ?
C10 C9 C14 C13 . . . . -1.8(4) ?
C8 C9 C14 C13 . . . . 177.6(2) ?
C12 C13 C14 C9 . . . . 0.2(4) ?
C17 S2 C15 N4 . . . . 179.8(2) ?
C17 S2 C15 N3 . . . . 0.19(17) ?
N3 C16 C17 C22 . . . . 179.3(2) ?
C18 C16 C17 C22 . . . . -2.6(4) ?
N3 C16 C17 S2 . . . . -0.9(2) ?
C18 C16 C17 S2 . . . . 177.18(19) ?
C15 S2 C17 C16 . . . . 0.42(17) ?
C15 S2 C17 C22 . . . . -179.73(17) ?
C17 C16 C18 C19 . . . . -2.1(3) ?
N3 C16 C18 C19 . . . . 175.88(18) ?
C17 C16 C18 C20 . . . . 118.1(3) ?
N3 C16 C18 C20 . . . . -63.9(2) ?
C17 C16 C18 C21 . . . . -122.4(3) ?
N3 C16 C18 C21 . . . . 55.6(2) ?
C16 C17 C22 C23 . . . . 91.1(3) ?
S2 C17 C22 C23 . . . . -88.7(2) ?
C17 C22 C23 C28 . . . . -3.9(3) ?
C17 C22 C23 C24 . . . . 176.98(19) ?
C28 C23 C24 C25 . . . . -2.3(3) ?
C22 C23 C24 C25 . . . . 176.9(2) ?
C23 C24 C25 C26 . . . . 1.2(4) ?
C24 C25 C26 C27 . . . . 1.1(3) ?
C24 C25 C26 Cl2 . . . . -178.98(18) ?
C25 C26 C27 C28 . . . . -2.2(3) ?
Cl2 C26 C27 C28 . . . . 177.89(17) ?
C24 C23 C28 C27 . . . . 1.1(3) ?
C22 C23 C28 C27 . . . . -178.0(2) ?
C26 C27 C28 C23 . . . . 1.1(3) ?
N2 C1 N1 C2 . . . . -178.6(2) ?
S1 C1 N1 C2 . . . . 0.3(2) ?
C3 C2 N1 C1 . . . . -0.9(2) ?
C4 C2 N1 C1 . . . . -178.81(17) ?
N4 C15 N3 C16 . . . . 179.7(2) ?
S2 C15 N3 C16 . . . . -0.8(2) ?
C17 C16 N3 C15 . . . . 1.1(3) ?
C18 C16 N3 C15 . . . . -177.38(18) ?
